data_4517410
loop_
_publ_author_name
'Chen, Wei'
'Liu, Haiyu'
'Fan, Ruiqing'
'Wang, Ping'
'Sun, Tiancheng'
'Yang, Yulin'

_publ_section_title
;
 Formation and Encapsulation of Lead Halide Perovskites in Lanthanide
 Metal-Organic Frameworks for Tunable Emission.
;
_journal_name_full 'ACS applied materials &amp; interfaces'
_journal_paper_doi 10.1021/acsami.9b23617
_journal_year 2020
_chemical_formula_moiety 'C30 H24 Eu N O11'
_chemical_formula_sum 'C30 H24 Eu N O11'
_chemical_formula_weight 726.46
_space_group_crystal_system triclinic
_space_group_IT_number 2
_space_group_name_Hall '-P 1'
_space_group_name_H-M_alt 'P -1'
_atom_sites_solution_hydrogens mixed
_atom_sites_solution_primary direct
_audit_creation_date 2019-05-28
_audit_creation_method
;
Olex2 1.2
(compiled 2018.05.29 svn.r3508 for OlexSys, GUI svn.r5506)
;
_cell_angle_alpha 65.786(3)
_cell_angle_beta 72.419(2)
_cell_angle_gamma 88.675(3)
_cell_formula_units_Z 2
_cell_length_a 10.981(3)
_cell_length_b 11.518(3)
_cell_length_c 12.583(3)
_cell_measurement_reflns_used 1731
_cell_measurement_temperature 293(2)
_cell_measurement_theta_max 27.43
_cell_measurement_theta_min 2.60
_cell_volume 1374.3(6)
_computing_cell_refinement 'SAINT v8.34A (Bruker, 2013)'
_computing_data_reduction 'SAINT v8.34A (Bruker, 2013)'
_computing_molecular_graphics 'Olex2 (Dolomanov et al., 2009)'
_computing_publication_material 'Olex2 (Dolomanov et al., 2009)'
_computing_structure_refinement 'XL (Sheldrick, 2008)'
_computing_structure_solution 'XS (Sheldrick, 2008)'
_diffrn_ambient_temperature 293(2)
_diffrn_measured_fraction_theta_full 0.996
_diffrn_measured_fraction_theta_max 0.996
_diffrn_measurement_device_type 'CCD area detector'
_diffrn_measurement_method 'phi and omega scans'
_diffrn_radiation_monochromator graphite
_diffrn_radiation_type MoK\a
_diffrn_radiation_wavelength 0.71073
_diffrn_reflns_av_R_equivalents 0.0690
_diffrn_reflns_av_unetI/netI 0.1285
_diffrn_reflns_Laue_measured_fraction_full 0.996
_diffrn_reflns_Laue_measured_fraction_max 0.996
_diffrn_reflns_limit_h_max 12
_diffrn_reflns_limit_h_min -13
_diffrn_reflns_limit_k_max 13
_diffrn_reflns_limit_k_min -13
_diffrn_reflns_limit_l_max 14
_diffrn_reflns_limit_l_min -14
_diffrn_reflns_number 9662
_diffrn_reflns_point_group_measured_fraction_full 0.996
_diffrn_reflns_point_group_measured_fraction_max 0.996
_diffrn_reflns_theta_full 24.997
_diffrn_reflns_theta_max 24.997
_diffrn_reflns_theta_min 1.874
_exptl_absorpt_coefficient_mu 2.348
_exptl_absorpt_correction_T_max 0.7456
_exptl_absorpt_correction_T_min 0.6186
_exptl_absorpt_correction_type multi-scan
_exptl_absorpt_process_details
;
SADABS-2014/3 (Bruker,2014/3) was used for absorption correction.
wR2(int) was 0.0752 before and 0.0489 after correction.
The Ratio of minimum to maximum transmission is 0.8297.
The \l/2 correction factor is 0.00150.
;
_exptl_crystal_colour yellow
_exptl_crystal_density_diffrn 1.755
_exptl_crystal_description block
_exptl_crystal_F_000 724
_exptl_crystal_size_max 0.26
_exptl_crystal_size_mid 0.24
_exptl_crystal_size_min 0.2
_refine_diff_density_max 1.723
_refine_diff_density_min -2.103
_refine_diff_density_rms 0.340
_refine_ls_extinction_method none
_refine_ls_goodness_of_fit_ref 1.016
_refine_ls_hydrogen_treatment constr
_refine_ls_matrix_type full
_refine_ls_number_parameters 391
_refine_ls_number_reflns 4816
_refine_ls_number_restraints 0
_refine_ls_restrained_S_all 1.016
_refine_ls_R_factor_all 0.0851
_refine_ls_R_factor_gt 0.0540
_refine_ls_shift/su_max 0.000
_refine_ls_shift/su_mean 0.000
_refine_ls_structure_factor_coef Fsqd
_refine_ls_weighting_details 'w=1/[\s^2^(Fo^2^)+(0.0735P)^2^] where P=(Fo^2^+2Fc^2^)/3'
_refine_ls_weighting_scheme calc
_refine_ls_wR_factor_gt 0.1056
_refine_ls_wR_factor_ref 0.1434
_reflns_Friedel_coverage 0.000
_reflns_number_gt 3641
_reflns_number_total 4816
_reflns_threshold_expression 'I > 2\s(I)'
_cod_data_source_file am9b23617_si_002.cif
_cod_data_source_block Eutpob
_cod_database_code 4517410
_shelx_shelxl_version_number 2018/3
_shelx_space_group_comment
;
The symmetry employed for this shelxl refinement is uniquely defined
by the following loop, which should always be used as a source of
symmetry information in preference to the above space-group names.
They are only intended as comments.
;
_shelx_estimated_absorpt_t_max 0.651
_shelx_estimated_absorpt_t_min 0.580
_olex2_refinement_description
;
1. Fixed Uiso
 At 1.2 times of:
  All C(H) groups
 At 1.5 times of:
  All C(H,H,H) groups, All O(H,H) groups
2.a Rotating group:
 O11(H11A,H11B)
2.b Aromatic/amide H refined with riding coordinates:
 C2(H2), C4(H4), C6(H6), C9(H9), C10(H10), C11(H11), C12(H12), C16(H16),
 C17(H17), C18(H18), C19(H19), C23(H23), C24(H24), C25(H25), C26(H26), C28(H28)
2.c Idealised Me refined as rotating group:
 C29(H29A,H29B,H29C), C30(H30A,H30B,H30C)
;
_olex2_submission_special_instructions 'No special instructions were received'

loop_
_space_group_symop_operation_xyz
'x, y, z'
'-x, -y, -z'

loop_
_atom_site_label
_atom_site_type_symbol
_atom_site_fract_x
_atom_site_fract_y
_atom_site_fract_z
_atom_site_U_iso_or_equiv
_atom_site_adp_type
_atom_site_occupancy
_atom_site_site_symmetry_order
_atom_site_calc_flag
_atom_site_refinement_flags_posn
_atom_site_refinement_flags_adp
_atom_site_refinement_flags_occupancy
_atom_site_disorder_assembly
_atom_site_disorder_group
Eu1 Eu 0.32051(5) 0.45331(5) 0.01997(4) 0.01394(17) Uani 1 1 d . . . . .
O1 O 0.4820(7) 0.3509(6) 0.4753(6) 0.0259(17) Uani 1 1 d . . . . .
O2 O 0.4492(6) 0.0598(6) 0.2990(6) 0.0233(16) Uani 1 1 d . . . . .
O3 O 0.8437(6) 0.1462(7) 0.3541(6) 0.0269(17) Uani 1 1 d . . . . .
O4 O 0.4526(6) 0.4696(6) 0.1342(5) 0.0189(15) Uani 1 1 d . . . . .
O5 O 0.6025(6) 0.5195(7) 0.1968(6) 0.0252(16) Uani 1 1 d . . . . .
O6 O 0.4364(6) 0.2732(6) 0.0557(6) 0.0257(16) Uani 1 1 d . . . . .
O7 O 0.6441(7) 0.3254(6) 0.0220(6) 0.0254(17) Uani 1 1 d . . . . .
O8 O 0.1672(7) 0.3830(7) 0.2087(6) 0.0339(19) Uani 1 1 d . . . . .
O9 O 0.9647(8) 0.4067(8) 0.2162(7) 0.047(2) Uani 1 1 d . . . . .
O10 O 0.1796(7) 0.2987(7) 0.0137(7) 0.0319(18) Uani 1 1 d . . . . .
O11 O 0.1550(11) 0.5730(11) -0.0548(13) 0.087(4) Uani 1 1 d . . . . .
H11A H 0.180971 0.656133 -0.091366 0.131 Uiso 1 1 d GR . . . .
H11B H 0.085161 0.566693 0.006504 0.131 Uiso 1 1 d GR . . . .
N1 N 0.0291(8) 0.2372(9) -0.0472(8) 0.030(2) Uani 1 1 d . . . . .
C1 C 0.5319(10) 0.2676(9) 0.4237(8) 0.021(2) Uani 1 1 d . . . . .
C2 C 0.4624(9) 0.2051(9) 0.3845(8) 0.018(2) Uani 1 1 d . . . . .
H2 H 0.377376 0.218417 0.389712 0.022 Uiso 1 1 calc R . . . .
C3 C 0.5224(9) 0.1218(9) 0.3371(8) 0.017(2) Uani 1 1 d . . . . .
C4 C 0.6503(9) 0.1007(9) 0.3281(9) 0.021(2) Uani 1 1 d . . . . .
H4 H 0.690207 0.045283 0.295223 0.025 Uiso 1 1 calc R . . . .
C5 C 0.7154(9) 0.1653(9) 0.3698(9) 0.019(2) Uani 1 1 d . . . . .
C6 C 0.6577(10) 0.2491(9) 0.4174(8) 0.024(2) Uani 1 1 d . . . . .
H6 H 0.702944 0.292129 0.444712 0.029 Uiso 1 1 calc R . . . .
C7 C 0.3858(9) 0.4236(9) 0.4456(9) 0.020(2) Uani 1 1 d . . . . .
C8 C 0.3834(9) 0.4886(9) 0.3242(8) 0.016(2) Uani 1 1 d . . . . .
C9 C 0.2829(10) 0.5630(9) 0.3068(9) 0.025(2) Uani 1 1 d . . . . .
H9 H 0.279063 0.606595 0.227451 0.030 Uiso 1 1 calc R . . . .
C10 C 0.1887(11) 0.5745(10) 0.4027(10) 0.033(3) Uani 1 1 d . . . . .
H10 H 0.121993 0.623680 0.388910 0.040 Uiso 1 1 calc R . . . .
C11 C 0.1973(11) 0.5109(11) 0.5191(10) 0.035(3) Uani 1 1 d . . . . .
H11 H 0.137576 0.521034 0.584154 0.042 Uiso 1 1 calc R . . . .
C12 C 0.2911(10) 0.4329(10) 0.5421(9) 0.032(3) Uani 1 1 d . . . . .
H12 H 0.290996 0.386349 0.622442 0.038 Uiso 1 1 calc R . . . .
C13 C 0.4856(9) 0.4900(9) 0.2155(9) 0.018(2) Uani 1 1 d . . . . .
C14 C 0.5193(9) 0.0186(9) 0.2088(9) 0.021(2) Uani 1 1 d . . . . .
C15 C 0.5704(9) 0.1085(9) 0.0879(9) 0.020(2) Uani 1 1 d . . . . .
C16 C 0.6412(9) 0.0682(9) 0.0004(10) 0.024(2) Uani 1 1 d . . . . .
H16 H 0.679847 0.127869 -0.080311 0.029 Uiso 1 1 calc R . . . .
C17 C 0.6549(10) -0.0602(10) 0.0323(11) 0.032(3) Uani 1 1 d . . . . .
H17 H 0.701307 -0.087180 -0.026855 0.038 Uiso 1 1 calc R . . . .
C18 C 0.5992(11) -0.1477(10) 0.1523(10) 0.034(3) Uani 1 1 d . . . . .
H18 H 0.608080 -0.234040 0.173148 0.040 Uiso 1 1 calc R . . . .
C19 C 0.5305(11) -0.1106(9) 0.2426(10) 0.029(3) Uani 1 1 d . . . . .
H19 H 0.492932 -0.170466 0.323396 0.035 Uiso 1 1 calc R . . . .
C20 C 0.5479(10) 0.2475(9) 0.0534(8) 0.020(2) Uani 1 1 d . . . . .
C21 C 0.8994(9) 0.1568(10) 0.4348(9) 0.023(2) Uani 1 1 d . . . . .
C22 C 1.0047(9) 0.2487(10) 0.3892(9) 0.021(2) Uani 1 1 d . . . . .
C23 C 1.0727(10) 0.2428(10) 0.4683(9) 0.025(2) Uani 1 1 d . . . . .
H23 H 1.146956 0.298924 0.438595 0.030 Uiso 1 1 calc R . . . .
C24 C 1.0310(11) 0.1544(11) 0.5908(9) 0.034(3) Uani 1 1 d . . . . .
H24 H 1.075944 0.152174 0.643375 0.040 Uiso 1 1 calc R . . . .
C25 C 0.9230(12) 0.0706(11) 0.6331(10) 0.039(3) Uani 1 1 d . . . . .
H25 H 0.892833 0.013216 0.715666 0.047 Uiso 1 1 calc R . . . .
C26 C 0.8593(10) 0.0702(10) 0.5559(10) 0.032(3) Uani 1 1 d . . . . .
H26 H 0.787759 0.010641 0.585510 0.038 Uiso 1 1 calc R . . . .
C27 C 1.0463(11) 0.3519(10) 0.2616(9) 0.027(2) Uani 1 1 d . . . . .
C28 C 0.1296(11) 0.3082(10) -0.0643(11) 0.033(3) Uani 1 1 d . . . . .
H28 H 0.167268 0.372437 -0.142983 0.039 Uiso 1 1 calc R . . . .
C29 C -0.0361(14) 0.1367(13) 0.0730(11) 0.061(4) Uani 1 1 d . . . . .
H29A H -0.005407 0.056559 0.077619 0.091 Uiso 1 1 calc GR . . . .
H29B H -0.126969 0.130630 0.086442 0.091 Uiso 1 1 calc GR . . . .
H29C H -0.019104 0.156049 0.134840 0.091 Uiso 1 1 calc GR . . . .
C30 C -0.0288(13) 0.2613(14) -0.1429(12) 0.060(4) Uani 1 1 d . . . . .
H30A H 0.020207 0.332944 -0.216645 0.090 Uiso 1 1 calc GR . . . .
H30B H -0.115404 0.280209 -0.116301 0.090 Uiso 1 1 calc GR . . . .
H30C H -0.029449 0.186845 -0.159056 0.090 Uiso 1 1 calc GR . . . .

loop_
_atom_site_aniso_label
_atom_site_aniso_U_11
_atom_site_aniso_U_22
_atom_site_aniso_U_33
_atom_site_aniso_U_23
_atom_site_aniso_U_13
_atom_site_aniso_U_12
Eu1 0.0126(3) 0.0124(3) 0.0142(3) -0.00452(19) -0.0022(2) -0.00100(19)
O1 0.034(4) 0.035(4) 0.020(4) -0.021(3) -0.012(4) 0.018(4)
O2 0.020(4) 0.023(4) 0.025(4) -0.011(3) -0.005(3) -0.003(3)
O3 0.012(4) 0.046(5) 0.032(4) -0.026(4) -0.006(3) 0.002(3)
O4 0.022(4) 0.024(4) 0.012(3) -0.009(3) -0.004(3) -0.002(3)
O5 0.013(4) 0.039(4) 0.019(4) -0.012(3) 0.003(3) -0.006(3)
O6 0.020(4) 0.018(4) 0.044(5) -0.017(3) -0.012(4) 0.005(3)
O7 0.025(4) 0.010(4) 0.036(4) -0.006(3) -0.008(4) -0.005(3)
O8 0.019(4) 0.054(5) 0.017(4) -0.015(4) 0.011(4) -0.012(4)
O9 0.040(5) 0.053(5) 0.031(5) -0.002(4) -0.013(4) 0.010(4)
O10 0.029(4) 0.033(4) 0.037(4) -0.017(4) -0.013(4) -0.005(4)
O11 0.092(8) 0.087(7) 0.181(11) -0.106(8) -0.113(9) 0.076(7)
N1 0.018(5) 0.034(6) 0.041(6) -0.021(5) -0.005(5) -0.011(5)
C1 0.026(6) 0.019(5) 0.009(5) 0.000(4) -0.001(5) -0.001(5)
C2 0.013(5) 0.018(5) 0.021(5) -0.007(4) -0.004(5) 0.002(4)
C3 0.021(6) 0.012(5) 0.012(5) 0.001(4) -0.002(5) -0.012(4)
C4 0.012(5) 0.026(6) 0.026(6) -0.018(5) 0.004(5) -0.006(5)
C5 0.009(5) 0.022(5) 0.022(5) -0.007(5) -0.001(5) -0.001(5)
C6 0.030(6) 0.021(6) 0.015(5) -0.004(4) -0.005(5) -0.002(5)
C7 0.020(6) 0.021(5) 0.022(6) -0.016(5) -0.002(5) -0.004(5)
C8 0.013(5) 0.022(5) 0.015(5) -0.013(4) 0.001(5) -0.002(4)
C9 0.029(6) 0.018(5) 0.025(6) -0.007(5) -0.009(5) 0.001(5)
C10 0.027(7) 0.037(7) 0.036(7) -0.024(6) 0.001(6) 0.013(6)
C11 0.029(7) 0.042(7) 0.031(7) -0.025(6) 0.006(6) 0.004(6)
C12 0.041(8) 0.044(7) 0.012(6) -0.019(5) -0.002(6) 0.006(6)
C13 0.014(6) 0.015(5) 0.019(5) -0.005(4) 0.000(5) -0.002(4)
C14 0.018(6) 0.027(6) 0.027(6) -0.018(5) -0.009(5) 0.000(5)
C15 0.023(6) 0.017(5) 0.024(6) -0.009(5) -0.013(5) 0.001(5)
C16 0.019(6) 0.018(6) 0.033(6) -0.010(5) -0.007(5) -0.002(5)
C17 0.032(7) 0.025(6) 0.050(8) -0.025(6) -0.017(6) 0.007(5)
C18 0.047(8) 0.012(5) 0.050(8) -0.014(6) -0.025(7) 0.007(6)
C19 0.046(7) 0.007(5) 0.034(6) -0.001(5) -0.024(6) -0.001(5)
C20 0.030(7) 0.018(5) 0.016(5) -0.011(4) -0.009(5) 0.007(5)
C21 0.018(6) 0.029(6) 0.019(5) -0.013(5) 0.001(5) 0.002(5)
C22 0.011(5) 0.027(6) 0.023(6) -0.014(5) 0.001(5) 0.001(5)
C23 0.020(6) 0.028(6) 0.033(6) -0.017(5) -0.009(5) 0.005(5)
C24 0.031(7) 0.051(8) 0.021(6) -0.012(6) -0.014(6) 0.009(6)
C25 0.040(8) 0.037(7) 0.021(6) 0.001(5) -0.002(6) 0.006(6)
C26 0.022(6) 0.031(7) 0.032(7) -0.008(5) -0.003(6) -0.003(5)
C27 0.027(7) 0.028(6) 0.022(6) -0.012(5) -0.001(6) 0.000(5)
C28 0.037(7) 0.026(6) 0.039(7) -0.016(6) -0.013(6) 0.005(6)
C29 0.063(10) 0.066(10) 0.041(8) -0.015(7) -0.009(8) -0.027(8)
C30 0.053(9) 0.078(11) 0.053(9) -0.026(8) -0.024(8) -0.007(8)

loop_
_atom_type_symbol
_atom_type_description
_atom_type_scat_dispersion_real
_atom_type_scat_dispersion_imag
_atom_type_scat_source
C C 0.0033 0.0016 'International Tables Vol C Tables 4.2.6.8 and 6.1.1.4'
H H 0.0000 0.0000 'International Tables Vol C Tables 4.2.6.8 and 6.1.1.4'
Eu Eu -0.1578 3.6682 'International Tables Vol C Tables 4.2.6.8 and 6.1.1.4'
N N 0.0061 0.0033 'International Tables Vol C Tables 4.2.6.8 and 6.1.1.4'
O O 0.0106 0.0060 'International Tables Vol C Tables 4.2.6.8 and 6.1.1.4'

loop_
_geom_angle_atom_site_label_1
_geom_angle_atom_site_label_2
_geom_angle_atom_site_label_3
_geom_angle
_geom_angle_site_symmetry_1
_geom_angle_site_symmetry_3
_geom_angle_publ_flag
O4 Eu1 Eu1 38.70(15) . 2_665 ?
O4 Eu1 Eu1 35.74(13) 2_665 2_665 ?
O4 Eu1 O4 74.4(2) . 2_665 ?
O4 Eu1 O5 125.9(2) . 2_665 ?
O4 Eu1 O7 72.0(2) . 2_665 ?
O4 Eu1 O10 141.3(2) . . ?
O4 Eu1 O11 135.5(2) . . ?
O4 Eu1 C13 100.3(2) . 2_665 ?
O4 Eu1 C13 26.3(2) 2_665 2_665 ?
O5 Eu1 Eu1 87.40(15) 2_665 2_665 ?
O5 Eu1 O4 51.86(19) 2_665 2_665 ?
O5 Eu1 C13 25.7(2) 2_665 2_665 ?
O6 Eu1 Eu1 68.78(16) . 2_665 ?
O6 Eu1 O4 73.5(2) . . ?
O6 Eu1 O4 73.0(2) . 2_665 ?
O6 Eu1 O5 84.0(2) . 2_665 ?
O6 Eu1 O7 138.0(2) . 2_665 ?
O6 Eu1 O10 77.8(2) . . ?
O6 Eu1 O11 150.6(3) . . ?
O6 Eu1 C13 75.3(2) . 2_665 ?
O7 Eu1 Eu1 69.30(16) 2_665 2_665 ?
O7 Eu1 O4 75.2(2) 2_665 2_665 ?
O7 Eu1 O5 97.3(2) 2_665 2_665 ?
O7 Eu1 O10 143.3(2) 2_665 . ?
O7 Eu1 O11 68.9(3) 2_665 . ?
O7 Eu1 C13 87.9(2) 2_665 2_665 ?
O8 Eu1 Eu1 120.22(18) . 2_665 ?
O8 Eu1 O4 81.5(2) . . ?
O8 Eu1 O4 155.9(2) . 2_665 ?
O8 Eu1 O5 151.5(2) . 2_665 ?
O8 Eu1 O6 98.8(3) . . ?
O8 Eu1 O7 99.2(2) . 2_665 ?
O8 Eu1 O10 77.7(3) . . ?
O8 Eu1 O11 84.6(4) . . ?
O8 Eu1 C13 172.9(3) . 2_665 ?
O10 Eu1 Eu1 143.72(17) . 2_665 ?
O10 Eu1 O4 120.9(2) . 2_665 ?
O10 Eu1 O5 75.2(2) . 2_665 ?
O10 Eu1 O11 74.5(3) . . ?
O10 Eu1 C13 97.0(3) . 2_665 ?
O11 Eu1 Eu1 134.0(3) . 2_665 ?
O11 Eu1 O4 113.9(4) . 2_665 ?
O11 Eu1 O5 79.8(3) . 2_665 ?
O11 Eu1 C13 98.5(4) . 2_665 ?
C13 Eu1 Eu1 61.74(19) 2_665 2_665 ?
C7 O1 C1 122.9(7) . . ?
C3 O2 C14 115.6(7) . . ?
C21 O3 C5 119.0(7) . . ?
Eu1 O4 Eu1 105.6(2) . 2_665 ?
C13 O4 Eu1 159.1(6) . . ?
C13 O4 Eu1 91.9(5) . 2_665 ?
C13 O5 Eu1 95.8(5) . 2_665 ?
C20 O6 Eu1 138.7(6) . . ?
C20 O7 Eu1 135.7(6) . 2_665 ?
C27 O8 Eu1 141.8(6) 1_455 . ?
C28 O10 Eu1 130.5(7) . . ?
Eu1 O11 H11A 110.2 . . ?
Eu1 O11 H11B 111.8 . . ?
H11A O11 H11B 102.6 . . ?
C28 N1 C29 120.2(10) . . ?
C28 N1 C30 122.3(10) . . ?
C29 N1 C30 117.3(9) . . ?
C2 C1 O1 123.7(9) . . ?
C2 C1 C6 122.0(9) . . ?
C6 C1 O1 114.3(9) . . ?
C1 C2 H2 120.9 . . ?
C1 C2 C3 118.2(9) . . ?
C3 C2 H2 120.9 . . ?
O2 C3 C4 121.6(8) . . ?
C2 C3 O2 116.7(8) . . ?
C2 C3 C4 121.8(8) . . ?
C3 C4 H4 121.2 . . ?
C5 C4 C3 117.6(8) . . ?
C5 C4 H4 121.2 . . ?
C4 C5 O3 115.7(8) . . ?
C6 C5 O3 122.5(9) . . ?
C6 C5 C4 121.7(9) . . ?
C1 C6 C5 118.7(9) . . ?
C1 C6 H6 120.6 . . ?
C5 C6 H6 120.6 . . ?
O1 C7 C8 123.1(8) . . ?
O1 C7 C12 116.3(8) . . ?
C12 C7 C8 120.6(9) . . ?
C7 C8 C13 123.7(8) . . ?
C9 C8 C7 117.0(8) . . ?
C9 C8 C13 119.1(8) . . ?
C8 C9 H9 118.6 . . ?
C10 C9 C8 122.8(9) . . ?
C10 C9 H9 118.6 . . ?
C9 C10 H10 121.2 . . ?
C11 C10 C9 117.7(10) . . ?
C11 C10 H10 121.2 . . ?
C10 C11 H11 119.0 . . ?
C12 C11 C10 122.0(10) . . ?
C12 C11 H11 119.0 . . ?
C7 C12 H12 120.1 . . ?
C11 C12 C7 119.8(9) . . ?
C11 C12 H12 120.1 . . ?
O4 C13 Eu1 61.8(5) . 2_665 ?
O4 C13 C8 118.6(8) . . ?
O5 C13 Eu1 58.5(5) . 2_665 ?
O5 C13 O4 119.7(8) . . ?
O5 C13 C8 121.5(8) . . ?
C8 C13 Eu1 168.5(6) . 2_665 ?
C15 C14 O2 118.9(8) . . ?
C19 C14 O2 119.2(9) . . ?
C19 C14 C15 121.8(9) . . ?
C14 C15 C20 120.1(8) . . ?
C16 C15 C14 118.6(9) . . ?
C16 C15 C20 121.2(9) . . ?
C15 C16 H16 119.8 . . ?
C17 C16 C15 120.4(10) . . ?
C17 C16 H16 119.8 . . ?
C16 C17 H17 120.3 . . ?
C18 C17 C16 119.5(10) . . ?
C18 C17 H17 120.3 . . ?
C17 C18 H18 119.2 . . ?
C17 C18 C19 121.7(9) . . ?
C19 C18 H18 119.2 . . ?
C14 C19 H19 121.1 . . ?
C18 C19 C14 117.8(10) . . ?
C18 C19 H19 121.1 . . ?
O6 C20 O7 126.9(9) . . ?
O6 C20 C15 116.5(9) . . ?
O7 C20 C15 116.6(8) . . ?
O3 C21 C22 119.0(9) . . ?
C26 C21 O3 120.1(9) . . ?
C26 C21 C22 120.6(9) . . ?
C21 C22 C27 123.1(9) . . ?
C23 C22 C21 117.7(9) . . ?
C23 C22 C27 119.2(9) . . ?
C22 C23 H23 119.5 . . ?
C24 C23 C22 120.9(10) . . ?
C24 C23 H23 119.5 . . ?
C23 C24 H24 120.4 . . ?
C25 C24 C23 119.2(10) . . ?
C25 C24 H24 120.4 . . ?
C24 C25 H25 119.6 . . ?
C26 C25 C24 120.8(10) . . ?
C26 C25 H25 119.6 . . ?
C21 C26 H26 119.7 . . ?
C25 C26 C21 120.6(11) . . ?
C25 C26 H26 119.7 . . ?
O8 C27 C22 116.4(9) 1_655 . ?
O9 C27 O8 123.9(10) . 1_655 ?
O9 C27 C22 119.5(10) . . ?
O10 C28 N1 126.2(11) . . ?
O10 C28 H28 116.9 . . ?
N1 C28 H28 116.9 . . ?
N1 C29 H29A 109.5 . . ?
N1 C29 H29B 109.5 . . ?
N1 C29 H29C 109.5 . . ?
H29A C29 H29B 109.5 . . ?
H29A C29 H29C 109.5 . . ?
H29B C29 H29C 109.5 . . ?
N1 C30 H30A 109.5 . . ?
N1 C30 H30B 109.5 . . ?
N1 C30 H30C 109.5 . . ?
H30A C30 H30B 109.5 . . ?
H30A C30 H30C 109.5 . . ?
H30B C30 H30C 109.5 . . ?

loop_
_geom_bond_atom_site_label_1
_geom_bond_atom_site_label_2
_geom_bond_distance
_geom_bond_site_symmetry_2
_geom_bond_publ_flag
Eu1 Eu1 3.9374(14) 2_665 ?
Eu1 O4 2.387(6) . ?
Eu1 O4 2.555(6) 2_665 ?
Eu1 O5 2.485(6) 2_665 ?
Eu1 O6 2.363(6) . ?
Eu1 O7 2.397(6) 2_665 ?
Eu1 O8 2.280(7) . ?
Eu1 O10 2.427(7) . ?
Eu1 O11 2.438(8) . ?
Eu1 C13 2.899(10) 2_665 ?
O1 C1 1.384(11) . ?
O1 C7 1.377(11) . ?
O2 C3 1.389(11) . ?
O2 C14 1.415(11) . ?
O3 C5 1.388(11) . ?
O3 C21 1.378(11) . ?
O4 C13 1.287(11) . ?
O5 C13 1.262(11) . ?
O6 C20 1.247(11) . ?
O7 C20 1.256(12) . ?
O8 C27 1.276(12) 1_455 ?
O9 C27 1.230(12) . ?
O10 C28 1.228(12) . ?
O11 H11A 0.8845 . ?
O11 H11B 0.8873 . ?
N1 C28 1.299(13) . ?
N1 C29 1.445(15) . ?
N1 C30 1.453(13) . ?
C1 C2 1.374(13) . ?
C1 C6 1.376(14) . ?
C2 H2 0.9300 . ?
C2 C3 1.383(12) . ?
C3 C4 1.398(13) . ?
C4 H4 0.9300 . ?
C4 C5 1.383(13) . ?
C5 C6 1.381(13) . ?
C6 H6 0.9300 . ?
C7 C8 1.407(12) . ?
C7 C12 1.381(13) . ?
C8 C9 1.396(12) . ?
C8 C13 1.479(13) . ?
C9 H9 0.9300 . ?
C9 C10 1.383(14) . ?
C10 H10 0.9300 . ?
C10 C11 1.375(15) . ?
C11 H11 0.9300 . ?
C11 C12 1.369(14) . ?
C12 H12 0.9300 . ?
C14 C15 1.386(13) . ?
C14 C19 1.383(13) . ?
C15 C16 1.385(13) . ?
C15 C20 1.513(13) . ?
C16 H16 0.9300 . ?
C16 C17 1.381(13) . ?
C17 H17 0.9300 . ?
C17 C18 1.375(15) . ?
C18 H18 0.9300 . ?
C18 C19 1.381(15) . ?
C19 H19 0.9300 . ?
C21 C22 1.394(14) . ?
C21 C26 1.371(14) . ?
C22 C23 1.393(13) . ?
C22 C27 1.489(14) . ?
C23 H23 0.9300 . ?
C23 C24 1.390(14) . ?
C24 H24 0.9300 . ?
C24 C25 1.368(16) . ?
C25 H25 0.9300 . ?
C25 C26 1.360(15) . ?
C26 H26 0.9300 . ?
C28 H28 0.9300 . ?
C29 H29A 0.9600 . ?
C29 H29B 0.9600 . ?
C29 H29C 0.9600 . ?
C30 H30A 0.9600 . ?
C30 H30B 0.9600 . ?
C30 H30C 0.9600 . ?

loop_
_geom_torsion_atom_site_label_1
_geom_torsion_atom_site_label_2
_geom_torsion_atom_site_label_3
_geom_torsion_atom_site_label_4
_geom_torsion
_geom_torsion_site_symmetry_1
_geom_torsion_site_symmetry_2
_geom_torsion_site_symmetry_3
_geom_torsion_site_symmetry_4
_geom_torsion_publ_flag
Eu1 O4 C13 Eu1 -147.2(17) . . . 2_665 ?
Eu1 O4 C13 O5 -8.1(9) 2_665 . . . ?
Eu1 O4 C13 O5 -155.3(12) . . . . ?
Eu1 O4 C13 C8 167.0(7) 2_665 . . . ?
Eu1 O4 C13 C8 20(2) . . . . ?
Eu1 O5 C13 O4 8.4(9) 2_665 . . . ?
Eu1 O5 C13 C8 -166.5(8) 2_665 . . . ?
Eu1 O6 C20 O7 -3.2(16) . . . . ?
Eu1 O6 C20 C15 179.1(6) . . . . ?
Eu1 O7 C20 O6 11.0(15) 2_665 . . . ?
Eu1 O7 C20 C15 -171.2(6) 2_665 . . . ?
Eu1 O10 C28 N1 -159.2(8) . . . . ?
O1 C1 C2 C3 -178.5(8) . . . . ?
O1 C1 C6 C5 178.6(8) . . . . ?
O1 C7 C8 C9 -177.4(8) . . . . ?
O1 C7 C8 C13 -2.3(14) . . . . ?
O1 C7 C12 C11 175.3(9) . . . . ?
O2 C3 C4 C5 -179.2(8) . . . . ?
O2 C14 C15 C16 178.7(8) . . . . ?
O2 C14 C15 C20 -1.6(13) . . . . ?
O2 C14 C19 C18 179.8(8) . . . . ?
O3 C5 C6 C1 176.5(9) . . . . ?
O3 C21 C22 C23 -169.1(8) . . . . ?
O3 C21 C22 C27 11.4(14) . . . . ?
O3 C21 C26 C25 172.4(9) . . . . ?
C1 O1 C7 C8 -43.1(13) . . . . ?
C1 O1 C7 C12 138.6(9) . . . . ?
C1 C2 C3 O2 179.7(8) . . . . ?
C1 C2 C3 C4 -0.2(14) . . . . ?
C2 C1 C6 C5 0.2(15) . . . . ?
C2 C3 C4 C5 0.7(14) . . . . ?
C3 O2 C14 C15 -76.3(10) . . . . ?
C3 O2 C14 C19 106.4(10) . . . . ?
C3 C4 C5 O3 -177.2(8) . . . . ?
C3 C4 C5 C6 -0.8(15) . . . . ?
C4 C5 C6 C1 0.3(15) . . . . ?
C5 O3 C21 C22 -119.8(10) . . . . ?
C5 O3 C21 C26 66.3(13) . . . . ?
C6 C1 C2 C3 -0.3(14) . . . . ?
C7 O1 C1 C2 -29.9(13) . . . . ?
C7 O1 C1 C6 151.7(9) . . . . ?
C7 C8 C9 C10 0.3(15) . . . . ?
C7 C8 C13 Eu1 -138(3) . . . 2_665 ?
C7 C8 C13 O4 133.8(9) . . . . ?
C7 C8 C13 O5 -51.2(14) . . . . ?
C8 C7 C12 C11 -3.1(16) . . . . ?
C8 C9 C10 C11 1.0(17) . . . . ?
C9 C8 C13 Eu1 37(4) . . . 2_665 ?
C9 C8 C13 O4 -51.2(13) . . . . ?
C9 C8 C13 O5 123.9(10) . . . . ?
C9 C10 C11 C12 -3.4(17) . . . . ?
C10 C11 C12 C7 4.5(17) . . . . ?
C12 C7 C8 C9 0.8(14) . . . . ?
C12 C7 C8 C13 175.9(9) . . . . ?
C13 C8 C9 C10 -175.1(10) . . . . ?
C14 O2 C3 C2 155.3(8) . . . . ?
C14 O2 C3 C4 -24.8(12) . . . . ?
C14 C15 C16 C17 3.3(14) . . . . ?
C14 C15 C20 O6 -70.8(11) . . . . ?
C14 C15 C20 O7 111.2(11) . . . . ?
C15 C14 C19 C18 2.6(15) . . . . ?
C15 C16 C17 C18 -1.0(15) . . . . ?
C16 C15 C20 O6 108.9(11) . . . . ?
C16 C15 C20 O7 -69.0(12) . . . . ?
C16 C17 C18 C19 -0.5(16) . . . . ?
C17 C18 C19 C14 -0.2(16) . . . . ?
C19 C14 C15 C16 -4.1(14) . . . . ?
C19 C14 C15 C20 175.6(9) . . . . ?
C20 C15 C16 C17 -176.4(9) . . . . ?
C21 O3 C5 C4 -151.9(9) . . . . ?
C21 O3 C5 C6 31.7(14) . . . . ?
C21 C22 C23 C24 -4.6(14) . . . . ?
C21 C22 C27 O8 -143.4(10) . . . 1_655 ?
C21 C22 C27 O9 40.8(14) . . . . ?
C22 C21 C26 C25 -1.4(16) . . . . ?
C22 C23 C24 C25 1.2(16) . . . . ?
C23 C22 C27 O8 37.1(13) . . . 1_655 ?
C23 C22 C27 O9 -138.7(10) . . . . ?
C23 C24 C25 C26 2.3(17) . . . . ?
C24 C25 C26 C21 -2.2(17) . . . . ?
C26 C21 C22 C23 4.7(14) . . . . ?
C26 C21 C22 C27 -174.8(9) . . . . ?
C27 C22 C23 C24 174.9(9) . . . . ?
C29 N1 C28 O10 1.0(17) . . . . ?
C30 N1 C28 O10 175.5(11) . . . . ?
